data_4509107
loop_
_publ_author_name
'Liang, Xiao-Qiang'
'Zhou, Xin-Hui'
'Chen, Chao'
'Xiao, Hong-Ping'
'Li, Yi-Zhi'
'Zuo, Jing-Lin'
'You, Xiao-Zeng'

_publ_section_title
;
 Self-Assembly of Metal&#x2212;Organic Coordination Polymers Constructed
 from a Versatile Multipyridyl Ligand: Diversity of Coordination Modes and
 Structures
;
_journal_issue 2
_journal_name_full 'Crystal Growth &amp; Design'
_journal_page_first 1041
_journal_paper_doi 10.1021/cg8008859
_journal_volume 9
_journal_year 2009
_chemical_formula_moiety 'C88 H62 Cd3 N20 O10, 5(H2 O)'
_chemical_formula_sum 'C88 H72 Cd3 N20 O15'
_chemical_formula_weight 1986.86
_chemical_name_systematic
; 
 ? 
;
_space_group_IT_number 130
_symmetry_cell_setting tetragonal
_symmetry_space_group_name_Hall '-P 4a 2ac'
_symmetry_space_group_name_H-M 'P 4/n c c :2'
_atom_sites_solution_hydrogens geom
_atom_sites_solution_primary direct
_atom_sites_solution_secondary difmap
_audit_creation_method SHELXL-97
_cell_angle_alpha 90.00
_cell_angle_beta 90.00
_cell_angle_gamma 90.00
_cell_formula_units_Z 4
_cell_length_a 22.292(4)
_cell_length_b 22.292(4)
_cell_length_c 18.692(5)
_cell_measurement_reflns_used 4020
_cell_measurement_temperature 291(2)
_cell_measurement_theta_max 27.94
_cell_measurement_theta_min 2.31
_cell_volume 9289(3)
_computing_cell_refinement 'SMART '
_computing_data_collection 'SMART (Bruker, 2000)'
_computing_data_reduction 'SAINT (Bruker, 2000)'
_computing_molecular_graphics SHELXTL
_computing_publication_material SHELXTL
_computing_structure_refinement SHELXTL
_computing_structure_solution 'SHELXTL (Bruker, 2000)'
_diffrn_ambient_temperature 291(2)
_diffrn_measured_fraction_theta_full 0.999
_diffrn_measured_fraction_theta_max 0.999
_diffrn_measurement_device_type 'Bruker Smart Aepex CCD '
_diffrn_measurement_method 'phi and omega scans'
_diffrn_radiation_monochromator graphite
_diffrn_radiation_source 'sealed tube'
_diffrn_radiation_type MoK\a
_diffrn_radiation_wavelength 0.71073
_diffrn_reflns_av_R_equivalents 0.0518
_diffrn_reflns_av_sigmaI/netI 0.0257
_diffrn_reflns_limit_h_max 25
_diffrn_reflns_limit_h_min -27
_diffrn_reflns_limit_k_max 26
_diffrn_reflns_limit_k_min -27
_diffrn_reflns_limit_l_max 22
_diffrn_reflns_limit_l_min -14
_diffrn_reflns_number 46336
_diffrn_reflns_theta_full 26.00
_diffrn_reflns_theta_max 26.00
_diffrn_reflns_theta_min 2.18
_exptl_absorpt_coefficient_mu 0.753
_exptl_absorpt_correction_T_max 0.8400
_exptl_absorpt_correction_T_min 0.8057
_exptl_absorpt_correction_type multi-scan
_exptl_absorpt_process_details 'SADABS; Bruker, 2000'
_exptl_crystal_colour orange
_exptl_crystal_density_diffrn 1.421
_exptl_crystal_density_method 'not measured'
_exptl_crystal_description block
_exptl_crystal_F_000 4016
_exptl_crystal_size_max 0.30
_exptl_crystal_size_mid 0.26
_exptl_crystal_size_min 0.24
_refine_diff_density_max 0.704
_refine_diff_density_min -0.994
_refine_diff_density_rms 0.064
_refine_ls_extinction_method none
_refine_ls_goodness_of_fit_ref 1.054
_refine_ls_hydrogen_treatment constr
_refine_ls_matrix_type full
_refine_ls_number_parameters 305
_refine_ls_number_reflns 4577
_refine_ls_number_restraints 0
_refine_ls_restrained_S_all 1.054
_refine_ls_R_factor_all 0.0583
_refine_ls_R_factor_gt 0.0461
_refine_ls_shift/su_max 0.000
_refine_ls_shift/su_mean 0.000
_refine_ls_structure_factor_coef Fsqd
_refine_ls_weighting_details 'calc w=1/[\s^2^(Fo^2^)+(0.1000P)^2^+1.9900P] where P=(Fo^2^+2Fc^2^)/3'
_refine_ls_weighting_scheme calc
_refine_ls_wR_factor_gt 0.1403
_refine_ls_wR_factor_ref 0.1468
_reflns_number_gt 3866
_reflns_number_total 4577
_reflns_threshold_expression >2sigma(I)
_cod_data_source_file cg8008859sup1.cif
_cod_data_source_block 80426dm
_cod_depositor_comments
;
The following automatic conversions were performed:

'_symmetry_cell_setting' value 'Tetragonal' changed to 'tetragonal'
according to /home/saulius/struct/CIF-dictionaries/cif_core.dic
dictionary named 'cif_core.dic' version 2.4.2 from 2011-04-26.

Automatic conversion script
Id: cif_fix_values 1891 2012-01-12 08:04:46Z andrius 
;
_cod_original_sg_symbol_Hall '-P 4a 2ac '
_cod_original_sg_symbol_H-M P4/ncc
_cod_database_code 4509107

loop_
_symmetry_equiv_pos_as_xyz
'x, y, z'
'-y+1/2, x, z'
'-x+1/2, -y+1/2, z'
'y, -x+1/2, z'
'x+1/2, -y, -z+1/2'
'y+1/2, x+1/2, -z+1/2'
'-x, y+1/2, -z+1/2'
'-y, -x, -z+1/2'
'-x, -y, -z'
'y-1/2, -x, -z'
'x-1/2, y-1/2, -z'
'-y, x-1/2, -z'
'-x-1/2, y, z-1/2'
'-y-1/2, -x-1/2, z-1/2'
'x, -y-1/2, z-1/2'
'y, x, z-1/2'

loop_
_atom_site_label
_atom_site_type_symbol
_atom_site_fract_x
_atom_site_fract_y
_atom_site_fract_z
_atom_site_U_iso_or_equiv
_atom_site_adp_type
_atom_site_occupancy
_atom_site_symmetry_multiplicity
_atom_site_calc_flag
_atom_site_refinement_flags
C1 C 0.03271(19) 0.92606(18) 0.24628(18) 0.0418(8) Uani 1 1 d .
H1 H -0.0073 0.9375 0.2421 0.050 Uiso 1 1 calc R
C2 C 0.04694(19) 0.8672(2) 0.24458(19) 0.0460(9) Uani 1 1 d .
H2 H 0.0165 0.8388 0.2416 0.055 Uiso 1 1 calc R
C3 C 0.10777(17) 0.84779(18) 0.24724(16) 0.0367(8) Uani 1 1 d .
C4 C 0.12065(16) 0.78358(18) 0.24644(19) 0.0408(9) Uani 1 1 d .
C5 C 0.06125(17) 0.61938(18) 0.14677(19) 0.0446(9) Uani 1 1 d .
H5 H 0.0490 0.6592 0.1501 0.054 Uiso 1 1 calc R
C6 C 0.02228(16) 0.57913(15) 0.11930(18) 0.0376(8) Uani 1 1 d .
H6 H -0.0157 0.5914 0.1048 0.045 Uiso 1 1 calc R
C7 C 0.03912(16) 0.51928(16) 0.11274(17) 0.0352(7) Uani 1 1 d .
C8 C 0.09627(17) 0.50479(16) 0.13469(18) 0.0403(8) Uani 1 1 d .
H8 H 0.1101 0.4655 0.1318 0.048 Uiso 1 1 calc R
C9 C 0.13317(17) 0.55050(17) 0.16152(19) 0.0416(8) Uani 1 1 d .
H9 H 0.1722 0.5408 0.1746 0.050 Uiso 1 1 calc R
C10 C -0.00371(17) 0.47548(16) 0.0851(2) 0.0394(8) Uani 1 1 d .
C11 C 0.00435(16) 0.41485(15) 0.07120(18) 0.0382(8) Uani 1 1 d .
C12 C -0.08921(16) 0.43963(17) 0.05788(19) 0.0395(8) Uani 1 1 d .
C13 C 0.05706(16) 0.37508(16) 0.06842(18) 0.0382(8) Uani 1 1 d .
C14 C 0.10559(16) 0.38857(16) 0.02392(19) 0.0393(8) Uani 1 1 d .
H14 H 0.1046 0.4225 -0.0050 0.047 Uiso 1 1 calc R
C15 C 0.15507(16) 0.35126(16) 0.0231(2) 0.0408(8) Uani 1 1 d .
H15 H 0.1861 0.3594 -0.0087 0.049 Uiso 1 1 calc R
C16 C 0.11348(16) 0.29101(16) 0.10656(19) 0.0399(8) Uani 1 1 d .
H16 H 0.1159 0.2569 0.1351 0.048 Uiso 1 1 calc R
C17 C 0.06173(16) 0.32412(15) 0.10941(19) 0.0383(8) Uani 1 1 d .
H17 H 0.0302 0.3122 0.1387 0.046 Uiso 1 1 calc R
C18 C -0.15394(15) 0.43654(16) 0.03834(18) 0.0363(7) Uani 1 1 d .
C19 C -0.17740(16) 0.38928(16) -0.0018(2) 0.0438(9) Uani 1 1 d .
H19 H -0.1549 0.3555 -0.0132 0.053 Uiso 1 1 calc R
C20 C -0.23771(16) 0.39608(18) -0.0240(2) 0.0441(9) Uani 1 1 d .
H20 H -0.2516 0.3686 -0.0576 0.053 Uiso 1 1 calc R
C21 C -0.25105(15) 0.48009(18) 0.0349(2) 0.0422(8) Uani 1 1 d .
H21 H -0.2765 0.5114 0.0476 0.051 Uiso 1 1 calc R
C22 C -0.19271(17) 0.48254(15) 0.05633(19) 0.0387(8) Uani 1 1 d .
H22 H -0.1790 0.5150 0.0829 0.046 Uiso 1 1 calc R
Cd1 Cd 0.2500 0.2500 0.06473(3) 0.03857(18) Uani 1 4 d S
Cd2 Cd 0.168466(10) 0.668466(10) 0.2500 0.03914(16) Uani 1 2 d S
N1 N -0.06339(14) 0.49011(13) 0.07784(15) 0.0389(7) Uani 1 1 d .
N2 N -0.05212(13) 0.39290(14) 0.05350(15) 0.0385(7) Uani 1 1 d .
H2A H -0.0612 0.3567 0.0421 0.046 Uiso 0.50 1 calc PR
N3 N 0.11557(14) 0.60571(13) 0.16909(16) 0.0377(7) Uani 1 1 d .
N4 N 0.16001(14) 0.30430(14) 0.06607(16) 0.0411(7) Uani 1 1 d .
N5 N -0.27363(13) 0.43403(12) -0.00405(16) 0.0389(7) Uani 1 1 d .
O1 O 0.09800(11) 0.75085(10) 0.19962(14) 0.0399(6) Uani 1 1 d .
O2 O 0.15779(13) 0.75976(12) 0.29652(15) 0.0490(7) Uani 1 1 d .
O3 O 0.2500 0.2500 -0.0590(3) 0.0574(16) Uani 1 4 d S
H3B H 0.2094 0.2507 -0.0761 0.069 Uiso 0.25 1 d PR
H3C H 0.2697 0.2145 -0.0761 0.069 Uiso 0.25 1 d PR
O4 O 0.2500 0.2500 0.1960(3) 0.0423(12) Uani 1 4 d S
H4A H 0.2808 0.2315 0.2112 0.051 Uiso 0.25 1 d PR
H4B H 0.2506 0.2859 0.2112 0.051 Uiso 0.25 1 d PR
O5 O 0.0324(4) 0.2374(4) 0.2688(5) 0.046(2) Uani 0.30 1 d P
H5A H -0.0024 0.2249 0.2799 0.055 Uiso 0.30 1 d PR
H5C H 0.0576 0.2254 0.2999 0.055 Uiso 0.30 1 d PR
O6 O 0.1699(4) 0.2710(4) 0.8568(5) 0.046(2) Uani 0.30 1 d P
H6A H 0.1737 0.2360 0.8742 0.055 Uiso 0.30 1 d PR
H6B H 0.2031 0.2896 0.8601 0.055 Uiso 0.30 1 d PR
O7 O 0.1403(3) 0.3681(3) 0.8002(4) 0.0486(17) Uani 0.40 1 d P
H7C H 0.1044 0.3659 0.7854 0.058 Uiso 0.40 1 d PR
H7D H 0.1502 0.3350 0.8195 0.058 Uiso 0.40 1 d PR
O8 O 0.7500 0.2500 0.0000 0.0476(14) Uani 1 4 d S
H8A H 0.7405 0.2250 -0.0325 0.057 Uiso 0.25 1 d PR
H8B H 0.7574 0.2412 0.0433 0.057 Uiso 0.25 1 d PR

loop_
_atom_site_aniso_label
_atom_site_aniso_U_11
_atom_site_aniso_U_22
_atom_site_aniso_U_33
_atom_site_aniso_U_23
_atom_site_aniso_U_13
_atom_site_aniso_U_12
C1 0.041(2) 0.041(2) 0.043(2) -0.0039(15) -0.0056(14) 0.0095(16)
C2 0.045(2) 0.049(2) 0.044(2) 0.0140(16) 0.0053(15) 0.0182(18)
C3 0.0357(19) 0.048(2) 0.0263(16) 0.0068(13) 0.0100(13) 0.0020(16)
C4 0.0274(17) 0.048(2) 0.047(2) 0.0013(15) 0.0033(14) -0.0167(17)
C5 0.046(2) 0.048(2) 0.0399(19) -0.0101(16) -0.0101(16) 0.0017(17)
C6 0.0341(17) 0.0415(19) 0.0372(18) -0.0039(14) -0.0130(14) 0.0026(14)
C7 0.0396(18) 0.0359(17) 0.0301(16) 0.0064(13) -0.0033(14) -0.0039(14)
C8 0.0433(19) 0.0378(19) 0.0398(18) -0.0079(14) -0.0168(15) -0.0021(15)
C9 0.0389(19) 0.045(2) 0.0410(18) -0.0005(15) -0.0091(15) -0.0049(16)
C10 0.0378(18) 0.0301(17) 0.050(2) 0.0015(15) -0.0008(16) 0.0071(14)
C11 0.0419(19) 0.0403(19) 0.0323(17) -0.0013(13) -0.0021(14) 0.0046(16)
C12 0.0409(19) 0.040(2) 0.0372(19) -0.0086(15) -0.0045(14) 0.0024(16)
C13 0.0377(18) 0.0385(18) 0.0383(18) 0.0019(14) -0.0109(14) 0.0020(15)
C14 0.0400(18) 0.0393(18) 0.0385(17) 0.0123(14) 0.0021(15) 0.0124(15)
C15 0.0386(18) 0.0377(18) 0.046(2) 0.0064(15) 0.0140(15) 0.0054(16)
C16 0.0377(19) 0.0392(18) 0.0428(19) 0.0024(15) 0.0015(15) 0.0127(15)
C17 0.0406(19) 0.0329(17) 0.0414(18) 0.0045(14) 0.0033(15) 0.0096(14)
C18 0.0347(17) 0.0394(18) 0.0348(17) 0.0012(14) -0.0022(13) 0.0077(15)
C19 0.0400(19) 0.0408(19) 0.050(2) -0.0113(16) -0.0135(16) 0.0073(15)
C20 0.0346(18) 0.058(2) 0.0401(19) -0.0184(17) -0.0046(15) -0.0166(18)
C21 0.0363(19) 0.046(2) 0.044(2) -0.0090(16) 0.0009(14) 0.0108(16)
C22 0.045(2) 0.0286(17) 0.0426(18) -0.0120(14) 0.0048(15) 0.0045(15)
Cd1 0.0361(2) 0.0361(2) 0.0435(3) 0.000 0.000 0.000
Cd2 0.03304(18) 0.03304(18) 0.0514(3) -0.00965(11) 0.00965(11) -0.01366(15)
N1 0.0411(16) 0.0393(16) 0.0362(15) 0.0028(12) -0.0067(13) 0.0087(13)
N2 0.0383(16) 0.0449(17) 0.0324(14) -0.0018(12) 0.0018(11) 0.0098(13)
N3 0.0460(17) 0.0322(15) 0.0350(15) 0.0025(11) -0.0043(12) -0.0104(14)
N4 0.0381(16) 0.0390(17) 0.0461(17) 0.0052(13) -0.0030(13) 0.0051(13)
N5 0.0396(15) 0.0312(14) 0.0459(17) 0.0072(12) -0.0093(13) -0.0062(13)
O1 0.0355(13) 0.0349(13) 0.0494(15) -0.0036(11) 0.0033(11) -0.0132(10)
O2 0.0503(16) 0.0495(15) 0.0473(15) -0.0203(12) -0.0113(12) 0.0147(12)
O3 0.061(2) 0.061(2) 0.049(3) 0.000 0.000 0.000
O4 0.0393(17) 0.0393(17) 0.048(3) 0.000 0.000 0.000
O5 0.046(5) 0.053(5) 0.039(4) -0.010(4) -0.008(4) -0.003(4)
O6 0.048(5) 0.040(5) 0.050(5) 0.013(4) -0.005(4) 0.011(4)
O7 0.047(4) 0.054(4) 0.045(4) 0.019(3) -0.016(3) -0.015(3)
O8 0.0420(19) 0.0420(19) 0.059(4) 0.000 0.000 0.000

loop_
_atom_type_symbol
_atom_type_description
_atom_type_scat_dispersion_real
_atom_type_scat_dispersion_imag
_atom_type_scat_source
C C 0.0033 0.0016 'International Tables Vol C Tables 4.2.6.8 and 6.1.1.4'
H H 0.0000 0.0000 'International Tables Vol C Tables 4.2.6.8 and 6.1.1.4'
N N 0.0061 0.0033 'International Tables Vol C Tables 4.2.6.8 and 6.1.1.4'
O O 0.0106 0.0060 'International Tables Vol C Tables 4.2.6.8 and 6.1.1.4'
Cd Cd -0.8075 1.2024 'International Tables Vol C Tables 4.2.6.8 and 6.1.1.4'

loop_
_geom_angle_atom_site_label_1
_geom_angle_atom_site_label_2
_geom_angle_atom_site_label_3
_geom_angle
_geom_angle_site_symmetry_1
_geom_angle_site_symmetry_3
C1 C1 C2 121.4(3) 8_665 .
C1 C1 H1 119.3 8_665 .
C2 C1 H1 119.3 . .
C1 C2 C3 121.2(4) . .
C1 C2 H2 119.4 . .
C3 C2 H2 119.4 . .
C3 C3 C2 117.4(3) 8_665 .
C3 C3 C4 123.6(2) 8_665 .
C2 C3 C4 119.0(4) . .
O1 C4 O2 120.1(4) . .
O1 C4 C3 120.1(3) . .
O2 C4 C3 119.8(3) . .
N3 C5 C6 123.9(4) . .
N3 C5 H5 118.0 . .
C6 C5 H5 118.0 . .
C5 C6 C7 119.8(3) . .
C5 C6 H6 120.1 . .
C7 C6 H6 120.1 . .
C8 C7 C6 116.6(3) . .
C8 C7 C10 123.6(3) . .
C6 C7 C10 119.7(3) . .
C7 C8 C9 118.6(3) . .
C7 C8 H8 120.7 . .
C9 C8 H8 120.7 . .
N3 C9 C8 123.4(3) . .
N3 C9 H9 118.3 . .
C8 C9 H9 118.3 . .
N1 C10 C11 109.7(3) . .
N1 C10 C7 120.6(3) . .
C11 C10 C7 129.2(3) . .
C10 C11 N2 105.7(3) . .
C10 C11 C13 134.1(3) . .
N2 C11 C13 120.1(3) . .
N1 C12 N2 114.5(3) . .
N1 C12 C18 122.1(3) . .
N2 C12 C18 123.3(3) . .
C17 C13 C14 116.8(3) . .
C17 C13 C11 122.6(3) . .
C14 C13 C11 120.6(3) . .
C15 C14 C13 119.7(3) . .
C15 C14 H14 120.2 . .
C13 C14 H14 120.2 . .
N4 C15 C14 122.4(3) . .
N4 C15 H15 118.8 . .
C14 C15 H15 118.8 . .
N4 C16 C17 124.3(3) . .
N4 C16 H16 117.8 . .
C17 C16 H16 117.8 . .
C16 C17 C13 119.2(3) . .
C16 C17 H17 120.4 . .
C13 C17 H17 120.4 . .
C22 C18 C19 117.2(3) . .
C22 C18 C12 120.8(3) . .
C19 C18 C12 122.0(3) . .
C18 C19 C20 115.7(3) . .
C18 C19 H19 122.2 . .
C20 C19 H19 122.2 . .
N5 C20 C19 127.3(3) . .
N5 C20 H20 116.3 . .
C19 C20 H20 116.3 . .
N5 C21 C22 122.9(3) . .
N5 C21 H21 118.6 . .
C22 C21 H21 118.6 . .
C21 C22 C18 119.7(3) . .
C21 C22 H22 120.1 . .
C18 C22 H22 120.1 . .
O3 Cd1 N4 90.61(8) . 2
O3 Cd1 N4 90.61(8) . 4
N4 Cd1 N4 178.77(15) 2 4
O3 Cd1 N4 90.61(8) . .
N4 Cd1 N4 89.993(2) 2 .
N4 Cd1 N4 89.993(2) 4 .
O3 Cd1 N4 90.61(8) . 3
N4 Cd1 N4 89.993(2) 2 3
N4 Cd1 N4 89.993(2) 4 3
N4 Cd1 N4 178.77(15) . 3
O3 Cd1 O4 180.0 . .
N4 Cd1 O4 89.39(8) 2 .
N4 Cd1 O4 89.39(8) 4 .
N4 Cd1 O4 89.39(8) . .
N4 Cd1 O4 89.39(8) 3 .
O2 Cd2 O2 110.37(16) . 6_455
O2 Cd2 N3 137.27(10) . .
O2 Cd2 N3 98.18(11) 6_455 .
O2 Cd2 N3 98.18(11) . 6_455
O2 Cd2 N3 137.27(10) 6_455 6_455
N3 Cd2 N3 79.66(15) . 6_455
O2 Cd2 O1 55.23(9) . .
O2 Cd2 O1 119.19(9) 6_455 .
N3 Cd2 O1 83.40(9) . .
N3 Cd2 O1 103.07(9) 6_455 .
O2 Cd2 O1 119.18(9) . 6_455
O2 Cd2 O1 55.23(9) 6_455 6_455
N3 Cd2 O1 103.07(9) . 6_455
N3 Cd2 O1 83.40(9) 6_455 6_455
O1 Cd2 O1 171.70(10) . 6_455
C12 N1 C10 104.3(3) . .
C12 N2 C11 105.8(3) . .
C12 N2 H2A 127.1 . .
C11 N2 H2A 127.1 . .
C9 N3 C5 117.5(3) . .
C9 N3 Cd2 118.5(2) . .
C5 N3 Cd2 121.5(2) . .
C16 N4 C15 117.4(3) . .
C16 N4 Cd1 124.3(2) . .
C15 N4 Cd1 118.3(2) . .
C20 N5 C21 116.4(3) . .
C4 O1 Cd2 85.1(2) . .
C4 O2 Cd2 98.8(2) . .
Cd1 O3 H3B 109.5 . .
Cd1 O3 H3C 109.5 . .
H3B O3 H3C 109.5 . .
Cd1 O4 H4A 109.5 . .
Cd1 O4 H4B 109.5 . .
H4A O4 H4B 109.5 . .
H5A O5 H5C 109.5 . .
H6A O6 H6B 109.5 . .
H7C O7 H7D 109.5 . .
H8A O8 H8B 125.3 . .

loop_
_geom_bond_atom_site_label_1
_geom_bond_atom_site_label_2
_geom_bond_distance
_geom_bond_site_symmetry_2
C1 C1 1.307(9) 8_665
C1 C2 1.351(6) .
C1 H1 0.9300 .
C2 C3 1.424(5) .
C2 H2 0.9300 .
C3 C3 1.405(8) 8_665
C3 C4 1.460(6) .
C4 O1 1.246(4) .
C4 O2 1.358(5) .
C5 N3 1.317(5) .
C5 C6 1.350(5) .
C5 H5 0.9300 .
C6 C7 1.391(5) .
C6 H6 0.9300 .
C7 C8 1.377(5) .
C7 C10 1.460(5) .
C8 C9 1.402(5) .
C8 H8 0.9300 .
C9 N3 1.300(5) .
C9 H9 0.9300 .
C10 N1 1.376(5) .
C10 C11 1.388(5) .
C11 N2 1.391(5) .
C11 C13 1.473(5) .
C12 N1 1.318(5) .
C12 N2 1.332(5) .
C12 C18 1.490(5) .
C13 C17 1.374(5) .
C13 C14 1.397(5) .
C14 C15 1.382(5) .
C14 H14 0.9300 .
C15 N4 1.324(5) .
C15 H15 0.9300 .
C16 N4 1.318(5) .
C16 C17 1.371(5) .
C16 H16 0.9300 .
C17 H17 0.9300 .
C18 C22 1.383(5) .
C18 C19 1.395(5) .
C19 C20 1.415(5) .
C19 H19 0.9300 .
C20 N5 1.223(5) .
C20 H20 0.9300 .
C21 N5 1.356(5) .
C21 C22 1.362(5) .
C21 H21 0.9300 .
C22 H22 0.9300 .
Cd1 O3 2.313(6) .
Cd1 N4 2.343(3) 2
Cd1 N4 2.343(3) 4
Cd1 N4 2.343(3) .
Cd1 N4 2.343(3) 3
Cd1 O4 2.454(5) .
Cd2 O2 2.226(2) .
Cd2 O2 2.226(2) 6_455
Cd2 N3 2.374(3) .
Cd2 N3 2.374(3) 6_455
Cd2 O1 2.594(3) .
Cd2 O1 2.594(3) 6_455
N2 H2A 0.8600 .
O3 H3B 0.9601 .
O3 H3C 0.9599 .
O4 H4A 0.8500 .
O4 H4B 0.8498 .
O5 H5A 0.8499 .
O5 H5C 0.8499 .
O6 H6A 0.8501 .
O6 H6B 0.8501 .
O7 H7C 0.8499 .
O7 H7D 0.8500 .
O8 H8A 0.8501 .
O8 H8B 0.8500 .

loop_
_geom_hbond_atom_site_label_D
_geom_hbond_atom_site_label_H
_geom_hbond_atom_site_label_A
_geom_hbond_distance_DH
_geom_hbond_distance_HA
_geom_hbond_distance_DA
_geom_hbond_angle_DHA
_geom_hbond_site_symmetry_A
N2 H2A N5 0.86 1.99 2.832(4) 167.7 10
O3 H3B O6 0.96 1.60 2.426(9) 141.8 1_554
O3 H3C O6 0.96 1.84 2.426(9) 116.5 2_554
O3 H3C O6 0.96 1.87 2.426(9) 114.3 3_554
O5 H5A O1 0.85 2.24 2.982(10) 145.6 7_545
O7 H7D O6 0.85 1.65 2.498(11) 179.6 .
O6 H6A O6 0.85 1.95 2.611(12) 133.9 2
O6 H6B O6 0.85 1.76 2.611(12) 173.7 4
